data_7701221
loop_
_publ_author_name
'Stein, Timo'
'Hoffmann, Frank'
'Fr\"oba, Michael'

_publ_section_title
;
 A new set of metal-organic frameworks synthesised from
 diisophthalate-based, 2'-phosphorus-substituted m-terphenyl linker
 molecules.
;
_journal_issue 40
_journal_name_full 'Dalton transactions (Cambridge, England : 2003)'
_journal_page_first 15127
_journal_page_last 15135
_journal_paper_doi 10.1039/c9dt03044a
_journal_volume 48
_journal_year 2019
_chemical_formula_sum 'C18 H13 Cl2 P'
_chemical_formula_weight 331.15
_chemical_name_systematic (2,6-Dichlorophenyl)diphenylphosphane
_chemical_properties_physical Air-sensitive
_space_group_crystal_system triclinic
_space_group_IT_number 2
_space_group_name_Hall '-P 1'
_space_group_name_H-M_alt 'P -1'
_symmetry_space_group_name_Hall '-P 1'
_symmetry_space_group_name_H-M 'P -1'
_atom_sites_solution_hydrogens geom
_atom_sites_solution_primary iterative
_atom_sites_solution_secondary difmap
_audit_creation_method SHELXL-2018/3
_audit_update_record
;
2019-07-24 deposited with the CCDC.    2019-08-14 downloaded from the CCDC.
;
_cell_angle_alpha 105.361(3)
_cell_angle_beta 104.778(3)
_cell_angle_gamma 110.456(3)
_cell_formula_units_Z 2
_cell_length_a 8.2413(3)
_cell_length_b 9.8910(3)
_cell_length_c 11.4287(3)
_cell_measurement_reflns_used 12940
_cell_measurement_temperature 100(2)
_cell_measurement_theta_max 76.1160
_cell_measurement_theta_min 4.3240
_cell_volume 776.87(6)
_computing_cell_refinement 'CrysAlisPro 1.171.38.43 (Rigaku OD, 2015)'
_computing_data_collection 'CrysAlisPro 1.171.38.43 (Rigaku OD, 2015)'
_computing_data_reduction 'CrysAlisPro 1.171.38.43 (Rigaku OD, 2015)'
_computing_structure_refinement 'SHELXL-2018/3 (Sheldrick, 2018)'
_computing_structure_solution 'SUPERFLIP (Palatinus & Chapuis, 2007)'
_diffrn_ambient_environment N~2~
_diffrn_ambient_temperature 100(2)
_diffrn_detector 'CCD plate'
_diffrn_detector_area_resol_mean 5.2063
_diffrn_detector_type Atlas
_diffrn_measured_fraction_theta_full 0.999
_diffrn_measured_fraction_theta_max 0.986
_diffrn_measurement_details
;
List of Runs (angles in degrees, time in seconds):

  # Type    Start    End  Width  t~exp~   \w     \q     \k     \f   Frames
#--------------------------------------------------------------------------
  1  \w    -96.00  -2.00   1.00    1.00    --  -42.35 125.00 120.00   94
  2  \w   -117.00 -18.00   1.00    1.00    --  -42.35 -38.00 -90.00   99
  3  \w    -67.00  32.00   1.00    1.00    --  -42.35  38.00  90.00   99
  4  \w     36.00 140.00   1.00    1.00    --  112.00 -30.00  60.00  104
  5  \w     29.00 109.00   1.00    1.00    --  112.00 -94.00 120.00   80
  6  \w     83.00 178.00   1.00    1.00    --  112.00  61.00  90.00   95
  7  \w     36.00 116.00   1.00    1.00    --  112.00-111.00 -30.00   80
  8  \w     36.00 116.00   1.00    1.00    --  112.00-111.00-120.00   80
  9  \w     57.00 151.00   1.00    1.00    --  112.00 178.00 -30.00   94
 10  \w     36.00 116.00   1.00    1.00    --  112.00-111.00  60.00   80
 11  \w     30.00 165.00   1.00    1.00    --  112.00 -15.00 -90.00  135
 12  \w     40.00 141.00   1.00    1.00    --  112.00 -61.00 -60.00  101
 13  \w     29.00 109.00   1.00    1.00    --  112.00 -94.00-180.00   80
 14  \w     57.00 151.00   1.00    1.00    --  112.00 178.00   0.00   94
 15  \w   -119.00 -10.00   1.00    1.00    --  -42.35 -77.00   0.00  109
 16  \w   -115.00 -14.00   1.00    1.00    --  -42.35 -57.00 150.00  101
 17  \w   -119.00 -10.00   1.00    1.00    --  -42.35 -77.00  90.00  109
 18  \w      1.00  83.00   1.00    1.00    --   42.35 -99.00 -60.00   82
 19  \w     83.00 178.00   1.00    1.00    --  112.00  61.00  60.00   95
 20  \w     83.00 178.00   1.00    1.00    --  112.00  61.00  30.00   95
 21  \w     59.00 178.00   1.00    1.00    --  112.00  15.00-150.00  119
 22  \w     83.00 178.00   1.00    1.00    --  112.00  61.00-150.00   95
 23  \w     59.00 178.00   1.00    1.00    --  112.00  15.00   0.00  119
 24  \w     83.00 178.00   1.00    1.00    --  112.00  61.00 -90.00   95
 25  \w     83.00 178.00   1.00    1.00    --  112.00  61.00   0.00   95
 26  \w     83.00 178.00   1.00    1.00    --  112.00  61.00-180.00   95
 27  \w     83.00 178.00   1.00    1.00    --  112.00  61.00 120.00   95
 28  \w     79.00 178.00   1.00    1.00    --  112.00  77.00 -60.00   99
 29  \w     83.00 178.00   1.00    1.00    --  112.00  61.00 150.00   95
 30  \w     83.00 178.00   1.00    1.00    --  112.00  61.00-120.00   95
 31  \w   -119.00 -10.00   1.00    1.00    --  -42.35 -77.00 -90.00  109
 32  \w   -119.00 -10.00   1.00    1.00    --  -42.35 -77.00-180.00  109
 33  \w   -117.00 -18.00   1.00    1.00    --  -42.35 -38.00  90.00   99
 34  \w   -125.00 -78.00   1.00    1.00    --  -42.35 -87.00  59.00   47
 35  \w     79.00 118.00   1.00    1.00    --  112.00  77.00 -30.00   39
;
_diffrn_measurement_device 'four-circle diffractometer'
_diffrn_measurement_device_type 'SuperNova, Dual, Cu at zero, Atlas'
_diffrn_measurement_method '\w scans'
_diffrn_orient_matrix_type 'CrysAlisPro convention (1999,Acta A55,543-557)'
_diffrn_orient_matrix_UB_11 -0.0409339000
_diffrn_orient_matrix_UB_12 0.1106575000
_diffrn_orient_matrix_UB_13 -0.0625941000
_diffrn_orient_matrix_UB_21 0.1597415000
_diffrn_orient_matrix_UB_22 0.1426153000
_diffrn_orient_matrix_UB_23 0.1208906000
_diffrn_orient_matrix_UB_31 0.1397526000
_diffrn_orient_matrix_UB_32 -0.0056523000
_diffrn_orient_matrix_UB_33 -0.0663751000
_diffrn_radiation_monochromator mirror
_diffrn_radiation_probe x-ray
_diffrn_radiation_type CuK\a
_diffrn_radiation_wavelength 1.54178
_diffrn_reflns_av_R_equivalents 0.0350
_diffrn_reflns_av_unetI/netI 0.0206
_diffrn_reflns_Laue_measured_fraction_full 0.999
_diffrn_reflns_Laue_measured_fraction_max 0.986
_diffrn_reflns_limit_h_max 10
_diffrn_reflns_limit_h_min -9
_diffrn_reflns_limit_k_max 12
_diffrn_reflns_limit_k_min -12
_diffrn_reflns_limit_l_max 14
_diffrn_reflns_limit_l_min -14
_diffrn_reflns_number 15427
_diffrn_reflns_point_group_measured_fraction_full 0.999
_diffrn_reflns_point_group_measured_fraction_max 0.986
_diffrn_reflns_theta_full 67.679
_diffrn_reflns_theta_max 76.453
_diffrn_reflns_theta_min 4.346
_diffrn_source 'micro-focus sealed X-ray tube'
_diffrn_source_type 'SuperNova (Cu) X-ray Source'
_exptl_absorpt_coefficient_mu 4.631
_exptl_absorpt_correction_T_max 1.00000
_exptl_absorpt_correction_T_min 0.77706
_exptl_absorpt_correction_type multi-scan
_exptl_absorpt_process_details
;
CrysAlisPro 1.171.38.43 (Rigaku Oxford Diffraction, 2015)
Empirical absorption correction using spherical harmonics,
 implemented in SCALE3 ABSPACK scaling algorithm.
;
_exptl_crystal_colour colorless
_exptl_crystal_density_diffrn 1.416
_exptl_crystal_description block
_exptl_crystal_F_000 340
_exptl_crystal_recrystallization_method 'Re-crystallisation from solvent: ethanol'
_exptl_crystal_size_max 0.39
_exptl_crystal_size_mid 0.30
_exptl_crystal_size_min 0.21
_refine_diff_density_max 0.350
_refine_diff_density_min -0.334
_refine_diff_density_rms 0.057
_refine_ls_extinction_method none
_refine_ls_goodness_of_fit_ref 1.042
_refine_ls_hydrogen_treatment constr
_refine_ls_matrix_type full
_refine_ls_number_parameters 190
_refine_ls_number_reflns 3228
_refine_ls_number_restraints 0
_refine_ls_restrained_S_all 1.042
_refine_ls_R_factor_all 0.0299
_refine_ls_R_factor_gt 0.0289
_refine_ls_shift/su_max 0.001
_refine_ls_shift/su_mean 0.000
_refine_ls_structure_factor_coef Fsqd
_refine_ls_weighting_details 'w=1/[\s^2^(Fo^2^)+(0.0424P)^2^+0.4588P] where P=(Fo^2^+2Fc^2^)/3'
_refine_ls_weighting_scheme calc
_refine_ls_wR_factor_gt 0.0757
_refine_ls_wR_factor_ref 0.0762
_reflns_Friedel_coverage 0.000
_reflns_number_gt 3145
_reflns_number_total 3228
_reflns_threshold_expression 'I > 2\s(I)'
_cod_data_source_file c9dt03044a2.cif
_cod_data_source_block 2d
_cod_depositor_comments 'Adding full bibliography for 7701221--7701232.cif.'
_cod_original_cell_volume 776.87(5)
_cod_database_code 7701221
_shelx_shelxl_version_number 2018/3
_shelx_space_group_comment
;
The symmetry employed for this shelxl refinement is uniquely defined
by the following loop, which should always be used as a source of
symmetry information in preference to the above space-group names.
They are only intended as comments.
;
_cell_oxdiff_length_a 8.2413(3)
_cell_oxdiff_length_b 9.8910(3)
_cell_oxdiff_length_c 11.4287(3)
_cell_oxdiff_angle_alpha 105.361(3)
_cell_oxdiff_angle_beta 104.778(3)
_cell_oxdiff_angle_gamma 110.456(3)
_cell_oxdiff_volume 776.87(4)
_cell_oxdiff_measurement_reflns_used 12940
_shelx_estimated_absorpt_t_min 0.265
_shelx_estimated_absorpt_t_max 0.443
_oxdiff_exptl_absorpt_empirical_full_min 0.630
_oxdiff_exptl_absorpt_empirical_full_max 4.516
_oxdiff_exptl_absorpt_empirical_details
;
Empirical correction (ABSPACK) includes:
- Absorption correction using spherical harmonics
- Frame scaling
;

loop_
_space_group_symop_operation_xyz
'x, y, z'
'-x, -y, -z'

loop_
_atom_site_label
_atom_site_type_symbol
_atom_site_fract_x
_atom_site_fract_y
_atom_site_fract_z
_atom_site_U_iso_or_equiv
_atom_site_adp_type
_atom_site_occupancy
_atom_site_site_symmetry_order
_atom_site_calc_flag
_atom_site_refinement_flags_posn
_atom_site_refinement_flags_adp
Cl10 Cl 0.97017(5) 0.26615(4) 0.86592(3) 0.01803(10) Uani 1 1 d . .
C10 C 0.84755(18) 0.28516(15) 0.62584(13) 0.0132(3) Uani 1 1 d . .
Cl11 Cl 0.75194(5) 0.33926(4) 0.40213(3) 0.01790(10) Uani 1 1 d . .
C11 C 0.9690(2) 0.25048(16) 0.71034(14) 0.0147(3) Uani 1 1 d . .
C12 C 1.1014(2) 0.20806(17) 0.67891(15) 0.0181(3) Uani 1 1 d . .
H12 H 1.178576 0.183160 0.738195 0.022 Uiso 1 1 calc R U
C13 C 1.1203(2) 0.20222(17) 0.56097(15) 0.0194(3) Uani 1 1 d . .
H13 H 1.208762 0.171360 0.538240 0.023 Uiso 1 1 calc R U
C14 C 1.0095(2) 0.24163(17) 0.47621(14) 0.0175(3) Uani 1 1 d . .
H14 H 1.023617 0.241067 0.396164 0.021 Uiso 1 1 calc R U
C15 C 0.87816(19) 0.28175(15) 0.50995(13) 0.0139(3) Uani 1 1 d . .
P40 P 0.65110(5) 0.32862(4) 0.64123(3) 0.01265(10) Uani 1 1 d . .
C40 C 0.7717(2) 0.54295(16) 0.72106(13) 0.0139(3) Uani 1 1 d . .
C41 C 0.6686(2) 0.62407(17) 0.69064(15) 0.0186(3) Uani 1 1 d . .
H41 H 0.542027 0.567545 0.629470 0.022 Uiso 1 1 calc R U
C42 C 0.7503(2) 0.78717(18) 0.74947(16) 0.0214(3) Uani 1 1 d . .
H42 H 0.679242 0.841439 0.728859 0.026 Uiso 1 1 calc R U
C43 C 0.9358(2) 0.87028(17) 0.83832(15) 0.0196(3) Uani 1 1 d . .
H43 H 0.992039 0.981474 0.878162 0.024 Uiso 1 1 calc R U
C44 C 1.0390(2) 0.79031(17) 0.86881(14) 0.0181(3) Uani 1 1 d . .
H44 H 1.165517 0.847202 0.930045 0.022 Uiso 1 1 calc R U
C45 C 0.9583(2) 0.62789(16) 0.81030(14) 0.0151(3) Uani 1 1 d . .
H45 H 1.030169 0.574282 0.831004 0.018 Uiso 1 1 calc R U
C46 C 0.59412(19) 0.27162(16) 0.77095(14) 0.0143(3) Uani 1 1 d . .
C47 C 0.6195(2) 0.37909(16) 0.88964(14) 0.0165(3) Uani 1 1 d . .
H47 H 0.680261 0.488228 0.909376 0.020 Uiso 1 1 calc R U
C48 C 0.5569(2) 0.32804(18) 0.97911(15) 0.0193(3) Uani 1 1 d . .
H48 H 0.576006 0.402388 1.059848 0.023 Uiso 1 1 calc R U
C49 C 0.4664(2) 0.16864(18) 0.95117(15) 0.0202(3) Uani 1 1 d . .
H49 H 0.423984 0.133882 1.012604 0.024 Uiso 1 1 calc R U
C50 C 0.4384(2) 0.06038(17) 0.83246(16) 0.0200(3) Uani 1 1 d . .
H50 H 0.377196 -0.048654 0.813020 0.024 Uiso 1 1 calc R U
C51 C 0.4996(2) 0.11106(16) 0.74244(15) 0.0172(3) Uani 1 1 d . .
H51 H 0.477277 0.036360 0.660801 0.021 Uiso 1 1 calc R U

loop_
_atom_site_aniso_label
_atom_site_aniso_U_11
_atom_site_aniso_U_22
_atom_site_aniso_U_33
_atom_site_aniso_U_23
_atom_site_aniso_U_13
_atom_site_aniso_U_12
Cl10 0.01971(18) 0.02529(18) 0.01436(17) 0.00988(13) 0.00801(13) 0.01308(14)
C10 0.0122(6) 0.0110(6) 0.0160(7) 0.0038(5) 0.0070(5) 0.0047(5)
Cl11 0.02083(18) 0.02291(17) 0.01647(17) 0.01081(13) 0.00922(13) 0.01301(14)
C11 0.0148(7) 0.0149(6) 0.0145(6) 0.0061(5) 0.0067(5) 0.0058(5)
C12 0.0168(7) 0.0205(7) 0.0190(7) 0.0077(5) 0.0066(6) 0.0108(6)
C13 0.0163(7) 0.0226(7) 0.0234(8) 0.0078(6) 0.0113(6) 0.0115(6)
C14 0.0179(7) 0.0198(7) 0.0164(7) 0.0067(5) 0.0098(6) 0.0083(6)
C15 0.0136(6) 0.0130(6) 0.0140(6) 0.0049(5) 0.0048(5) 0.0055(5)
P40 0.01165(17) 0.01389(17) 0.01350(18) 0.00483(13) 0.00620(13) 0.00632(13)
C40 0.0168(7) 0.0160(6) 0.0146(6) 0.0076(5) 0.0102(5) 0.0091(5)
C41 0.0192(7) 0.0210(7) 0.0214(7) 0.0095(6) 0.0103(6) 0.0124(6)
C42 0.0290(8) 0.0219(7) 0.0250(8) 0.0122(6) 0.0159(6) 0.0177(6)
C43 0.0298(8) 0.0154(6) 0.0187(7) 0.0076(5) 0.0156(6) 0.0105(6)
C44 0.0216(7) 0.0178(7) 0.0139(7) 0.0067(5) 0.0090(6) 0.0058(6)
C45 0.0174(7) 0.0166(6) 0.0155(7) 0.0087(5) 0.0091(5) 0.0085(5)
C46 0.0113(6) 0.0164(6) 0.0175(7) 0.0071(5) 0.0070(5) 0.0073(5)
C47 0.0157(7) 0.0156(6) 0.0192(7) 0.0062(5) 0.0088(5) 0.0071(5)
C48 0.0202(7) 0.0224(7) 0.0179(7) 0.0069(6) 0.0098(6) 0.0112(6)
C49 0.0207(7) 0.0251(7) 0.0222(7) 0.0146(6) 0.0127(6) 0.0113(6)
C50 0.0191(7) 0.0165(6) 0.0260(8) 0.0107(6) 0.0098(6) 0.0072(6)
C51 0.0153(7) 0.0155(6) 0.0196(7) 0.0050(5) 0.0072(6) 0.0068(5)

loop_
_atom_type_symbol
_atom_type_description
_atom_type_scat_dispersion_real
_atom_type_scat_dispersion_imag
_atom_type_scat_source
C C 0.0181 0.0091 'International Tables Vol C Tables 4.2.6.8 and 6.1.1.4'
H H 0.0000 0.0000 'International Tables Vol C Tables 4.2.6.8 and 6.1.1.4'
P P 0.2955 0.4335 'International Tables Vol C Tables 4.2.6.8 and 6.1.1.4'
Cl Cl 0.3639 0.7018 'International Tables Vol C Tables 4.2.6.8 and 6.1.1.4'

loop_
_geom_angle_atom_site_label_1
_geom_angle_atom_site_label_2
_geom_angle_atom_site_label_3
_geom_angle
C15 C10 C11 114.19(12)
C15 C10 P40 115.48(10)
C11 C10 P40 130.30(11)
C12 C11 C10 122.98(13)
C12 C11 Cl10 115.24(11)
C10 C11 Cl10 121.72(11)
C13 C12 C11 119.81(13)
C13 C12 H12 120.1
C11 C12 H12 120.1
C12 C13 C14 119.68(14)
C12 C13 H13 120.2
C14 C13 H13 120.2
C15 C14 C13 118.97(14)
C15 C14 H14 120.5
C13 C14 H14 120.5
C14 C15 C10 124.27(13)
C14 C15 Cl11 116.28(11)
C10 C15 Cl11 119.39(11)
C46 P40 C40 102.55(6)
C46 P40 C10 107.54(6)
C40 P40 C10 100.91(6)
C45 C40 C41 119.07(13)
C45 C40 P40 123.60(10)
C41 C40 P40 117.32(11)
C42 C41 C40 120.48(14)
C42 C41 H41 119.8
C40 C41 H41 119.8
C43 C42 C41 119.90(14)
C43 C42 H42 120.1
C41 C42 H42 120.1
C42 C43 C44 119.87(14)
C42 C43 H43 120.1
C44 C43 H43 120.1
C45 C44 C43 120.42(14)
C45 C44 H44 119.8
C43 C44 H44 119.8
C44 C45 C40 120.25(13)
C44 C45 H45 119.9
C40 C45 H45 119.9
C47 C46 C51 118.63(13)
C47 C46 P40 123.16(11)
C51 C46 P40 117.74(11)
C48 C47 C46 120.66(13)
C48 C47 H47 119.7
C46 C47 H47 119.7
C47 C48 C49 120.34(14)
C47 C48 H48 119.8
C49 C48 H48 119.8
C48 C49 C50 119.49(14)
C48 C49 H49 120.3
C50 C49 H49 120.3
C51 C50 C49 120.28(13)
C51 C50 H50 119.9
C49 C50 H50 119.9
C50 C51 C46 120.56(14)
C50 C51 H51 119.7
C46 C51 H51 119.7

loop_
_geom_bond_atom_site_label_1
_geom_bond_atom_site_label_2
_geom_bond_distance
Cl10 C11 1.7407(14)
C10 C15 1.404(2)
C10 C11 1.4053(19)
C10 P40 1.8517(14)
Cl11 C15 1.7478(14)
C11 C12 1.391(2)
C12 C13 1.384(2)
C12 H12 0.9500
C13 C14 1.386(2)
C13 H13 0.9500
C14 C15 1.382(2)
C14 H14 0.9500
P40 C46 1.8300(15)
P40 C40 1.8315(14)
C40 C45 1.398(2)
C40 C41 1.4003(19)
C41 C42 1.394(2)
C41 H41 0.9500
C42 C43 1.390(2)
C42 H42 0.9500
C43 C44 1.391(2)
C43 H43 0.9500
C44 C45 1.388(2)
C44 H44 0.9500
C45 H45 0.9500
C46 C47 1.396(2)
C46 C51 1.4024(19)
C47 C48 1.388(2)
C47 H47 0.9500
C48 C49 1.391(2)
C48 H48 0.9500
C49 C50 1.392(2)
C49 H49 0.9500
C50 C51 1.387(2)
C50 H50 0.9500
C51 H51 0.9500
